data_7247294
loop_
_publ_author_name
'Korobeynikov, Nikita A.'
'Usoltsev, Andrey N.'
'Sokolov, Maxim N.'
'Novikov, Alexander S.'
'Sukhikh, Taisiya S.'
'Adonin, Sergey A.'

_publ_section_title
;
 Halogen bonding in chloroiodates(iii)
;
_journal_issue 37
_journal_name_full CrystEngComm
_journal_page_first 5233
_journal_page_last 5237
_journal_paper_doi 10.1039/D3CE00400G
_journal_volume 25
_journal_year 2023
_chemical_formula_moiety 'Cl4 I, C6 H7 Cl N'
_chemical_formula_sum 'C6 H7 Cl5 I N'
_chemical_formula_weight 397.28
_space_group_crystal_system monoclinic
_space_group_IT_number 4
_space_group_name_Hall 'P 2yb'
_space_group_name_H-M_alt 'P 1 21 1'
_atom_sites_solution_hydrogens geom
_audit_creation_date 2023-04-10
_audit_creation_method
;
Olex2 1.5
(compiled 2023.03.06 svn.rbb2c1857 for OlexSys, GUI svn.r6748)
;
_audit_update_record
;
2023-04-19 deposited with the CCDC.	2023-08-08 downloaded from the CCDC.
;
_cell_angle_alpha 90
_cell_angle_beta 105.8870(10)
_cell_angle_gamma 90
_cell_formula_units_Z 2
_cell_length_a 8.2044(2)
_cell_length_b 9.6553(3)
_cell_length_c 8.2874(2)
_cell_measurement_reflns_used 9321
_cell_measurement_temperature 150.00
_cell_measurement_theta_max 30.42
_cell_measurement_theta_min 2.56
_cell_volume 631.42(3)
_computing_molecular_graphics 'Olex2 1.5 (Dolomanov et al., 2009)'
_computing_publication_material 'Olex2 1.5 (Dolomanov et al., 2009)'
_computing_structure_refinement 'SHELXL 2017/1 (Sheldrick, 2015)'
_computing_structure_solution 'SHELXT 2014/5 (Sheldrick, 2014)'
_diffrn_ambient_temperature 150.00
_diffrn_detector PIXEL
_diffrn_detector_area_resol_mean 7.41
_diffrn_detector_type 'Bruker PHOTON III area detector'
_diffrn_measured_fraction_theta_full 1.000
_diffrn_measured_fraction_theta_max 1.000
_diffrn_measurement_device 'three-circle diffractometer'
_diffrn_measurement_device_type 'Bruker D8 Venture diffractometer'
_diffrn_measurement_method '\w and \f scans'
_diffrn_radiation_monochromator 'Incoatec HELIOS multilayer mirrors'
_diffrn_radiation_type MoK\a
_diffrn_radiation_wavelength 0.71073
_diffrn_reflns_av_R_equivalents 0.0316
_diffrn_reflns_av_unetI/netI 0.0185
_diffrn_reflns_Laue_measured_fraction_full 1.000
_diffrn_reflns_Laue_measured_fraction_max 1.000
_diffrn_reflns_limit_h_max 11
_diffrn_reflns_limit_h_min -11
_diffrn_reflns_limit_k_max 13
_diffrn_reflns_limit_k_min -13
_diffrn_reflns_limit_l_max 11
_diffrn_reflns_limit_l_min -11
_diffrn_reflns_number 28732
_diffrn_reflns_point_group_measured_fraction_full 1.000
_diffrn_reflns_point_group_measured_fraction_max 1.000
_diffrn_reflns_theta_full 25.242
_diffrn_reflns_theta_max 30.521
_diffrn_reflns_theta_min 2.555
_diffrn_source 'Incoatec IuS3.0 microfocus X-ray tube'
_diffrn_source_current 1.4
_diffrn_source_power 0.07
_diffrn_source_voltage 50.0
_exptl_absorpt_coefficient_mu 3.552
_exptl_absorpt_correction_T_max 0.7461
_exptl_absorpt_correction_T_min 0.6825
_exptl_absorpt_correction_type multi-scan
_exptl_absorpt_process_details
;
SADABS-2016/2 (Bruker,2016/2) was used for absorption correction.
wR2(int) was 0.0596 before and 0.0502 after correction.
The Ratio of minimum to maximum transmission is 0.9148.
The \l/2 correction factor is Not present.
;
_exptl_crystal_colour yellow
_exptl_crystal_colour_primary yellow
_exptl_crystal_density_diffrn 2.090
_exptl_crystal_description block
_exptl_crystal_F_000 376
_exptl_crystal_size_max 0.052
_exptl_crystal_size_mid 0.025
_exptl_crystal_size_min 0.02
_refine_diff_density_max 0.377
_refine_diff_density_min -0.372
_refine_diff_density_rms 0.058
_refine_ls_abs_structure_details
;
 Refined as an inversion twin.
;
_refine_ls_abs_structure_Flack 0.328(16)
_refine_ls_extinction_method none
_refine_ls_goodness_of_fit_ref 1.053
_refine_ls_hydrogen_treatment constr
_refine_ls_matrix_type full
_refine_ls_number_parameters 120
_refine_ls_number_reflns 3847
_refine_ls_number_restraints 1
_refine_ls_restrained_S_all 1.052
_refine_ls_R_factor_all 0.0150
_refine_ls_R_factor_gt 0.0145
_refine_ls_shift/su_max 0.001
_refine_ls_shift/su_mean 0.000
_refine_ls_structure_factor_coef Fsqd
_refine_ls_weighting_details 'w=1/[\s^2^(Fo^2^)+(0.0140P)^2^+0.1620P] where P=(Fo^2^+2Fc^2^)/3'
_refine_ls_weighting_scheme calc
_refine_ls_wR_factor_gt 0.0336
_refine_ls_wR_factor_ref 0.0338
_reflns_Friedel_coverage 0.897
_reflns_Friedel_fraction_full 1.000
_reflns_Friedel_fraction_max 1.000
_reflns_number_gt 3782
_reflns_number_total 3847
_reflns_threshold_expression 'I > 2\s(I)'
_cod_data_source_file d3ce00400g2.cif
_cod_data_source_block nk774_b
_cod_depositor_comments 'Adding full bibliography for 7247286--7247294.cif.'
_cod_database_code 7247294
_shelx_shelxl_version_number 2017/1
_shelx_space_group_comment
;
The symmetry employed for this shelxl refinement is uniquely defined
by the following loop, which should always be used as a source of
symmetry information in preference to the above space-group names.
They are only intended as comments.
;
_shelx_estimated_absorpt_t_max 0.932
_shelx_estimated_absorpt_t_min 0.837
_olex2_refinement_description
;
1. Twinned data refinement
 Scales: 0.672(16)
 0.328(16)
2. Fixed Uiso
 At 1.2 times of:
  All C(H) groups
 At 1.5 times of:
  All C(H,H,H) groups
3.a Aromatic/amide H refined with riding coordinates:
 C1(H1), C3(H3), C4(H4), C5(H5)
3.b Idealised Me refined as rotating group:
 C6(H6A,H6B,H6C)
;
_olex2_submission_special_instructions 'No special instructions were received'

loop_
_space_group_symop_operation_xyz
'x, y, z'
'-x, y+1/2, -z'

loop_
_atom_site_label
_atom_site_type_symbol
_atom_site_fract_x
_atom_site_fract_y
_atom_site_fract_z
_atom_site_U_iso_or_equiv
_atom_site_adp_type
_atom_site_occupancy
_atom_site_site_symmetry_order
_atom_site_calc_flag
_atom_site_refinement_flags_posn
_atom_site_refinement_flags_adp
_atom_site_refinement_flags_occupancy
_atom_site_disorder_assembly
_atom_site_disorder_group
I1 I 0.44672(2) 0.75317(3) 0.26629(2) 0.02061(4) Uani 1 1 d . . . . .
Cl1 Cl 0.76890(11) 0.40084(10) 0.38508(10) 0.03977(19) Uani 1 1 d . . . . .
N1 N 1.1337(3) 0.2637(4) 0.2049(3) 0.0274(5) Uani 1 1 d . . . . .
C1 C 1.0303(4) 0.3490(3) 0.2594(4) 0.0276(6) Uani 1 1 d . . . . .
H1 H 1.047411 0.446431 0.262193 0.033 Uiso 1 1 calc R U . . .
Cl2 Cl 0.75714(9) 0.77858(9) 0.34120(10) 0.0358(2) Uani 1 1 d . . . . .
C2 C 0.8989(4) 0.2918(3) 0.3111(4) 0.0256(6) Uani 1 1 d . . . . .
C3 C 0.8725(4) 0.1524(4) 0.3063(4) 0.0307(7) Uani 1 1 d . . . . .
H3 H 0.780922 0.114164 0.341103 0.037 Uiso 1 1 calc R U . . .
Cl3 Cl 0.12871(9) 0.72073(7) 0.18803(10) 0.03385(19) Uani 1 1 d . . . . .
Cl4 Cl 0.47634(10) 0.58014(8) 0.49693(11) 0.03418(17) Uani 1 1 d . . . . .
C4 C 0.9814(4) 0.0674(3) 0.2499(4) 0.0334(7) Uani 1 1 d . . . . .
H4 H 0.965420 -0.030150 0.245221 0.040 Uiso 1 1 calc R U . . .
C5 C 1.1131(4) 0.1259(4) 0.2007(4) 0.0313(7) Uani 1 1 d . . . . .
H5 H 1.189660 0.068506 0.163516 0.038 Uiso 1 1 calc R U . . .
Cl5 Cl 0.42147(11) 0.93259(9) 0.04357(10) 0.03794(18) Uani 1 1 d . . . . .
C6 C 1.2783(5) 0.3252(4) 0.1456(4) 0.0391(8) Uani 1 1 d . . . . .
H6A H 1.386053 0.308299 0.230298 0.059 Uiso 1 1 calc R U . . .
H6B H 1.260914 0.425180 0.128943 0.059 Uiso 1 1 calc R U . . .
H6C H 1.281058 0.281745 0.039556 0.059 Uiso 1 1 calc R U . . .

loop_
_atom_site_aniso_label
_atom_site_aniso_U_11
_atom_site_aniso_U_22
_atom_site_aniso_U_33
_atom_site_aniso_U_23
_atom_site_aniso_U_13
_atom_site_aniso_U_12
I1 0.01963(6) 0.02112(7) 0.02184(7) -0.00154(7) 0.00697(5) 0.00092(7)
Cl1 0.0454(4) 0.0413(4) 0.0348(4) -0.0009(3) 0.0146(3) 0.0142(4)
N1 0.0254(10) 0.0318(13) 0.0255(9) -0.0002(13) 0.0076(8) -0.0045(13)
C1 0.0338(16) 0.0247(14) 0.0236(13) -0.0009(11) 0.0068(12) -0.0013(12)
Cl2 0.0205(3) 0.0416(6) 0.0441(4) 0.0092(3) 0.0070(3) -0.0033(3)
C2 0.0276(14) 0.0264(15) 0.0237(13) 0.0005(10) 0.0082(11) 0.0075(11)
C3 0.0288(16) 0.0303(17) 0.0361(16) 0.0039(13) 0.0139(13) -0.0004(13)
Cl3 0.0202(3) 0.0352(5) 0.0436(4) -0.0050(3) 0.0045(3) 0.0003(3)
Cl4 0.0343(4) 0.0326(4) 0.0408(4) 0.0123(3) 0.0191(3) 0.0077(3)
C4 0.0352(17) 0.0227(14) 0.0452(18) 0.0025(12) 0.0159(14) 0.0004(12)
C5 0.0278(15) 0.0332(16) 0.0340(15) -0.0008(13) 0.0105(13) 0.0028(12)
Cl5 0.0423(4) 0.0441(5) 0.0314(4) 0.0130(3) 0.0168(3) 0.0127(4)
C6 0.0342(17) 0.045(2) 0.0391(18) -0.0032(15) 0.0117(14) -0.0081(15)

loop_
_atom_type_symbol
_atom_type_description
_atom_type_scat_dispersion_real
_atom_type_scat_dispersion_imag
_atom_type_scat_source
C C 0.0033 0.0016 'International Tables Vol C Tables 4.2.6.8 and 6.1.1.4'
H H 0.0000 0.0000 'International Tables Vol C Tables 4.2.6.8 and 6.1.1.4'
Cl Cl 0.1484 0.1585 'International Tables Vol C Tables 4.2.6.8 and 6.1.1.4'
I I -0.4742 1.8119 'International Tables Vol C Tables 4.2.6.8 and 6.1.1.4'
N N 0.0061 0.0033 'International Tables Vol C Tables 4.2.6.8 and 6.1.1.4'

loop_
_geom_angle_atom_site_label_1
_geom_angle_atom_site_label_2
_geom_angle_atom_site_label_3
_geom_angle
_geom_angle_site_symmetry_1
_geom_angle_site_symmetry_3
_geom_angle_publ_flag
Cl2 I1 Cl3 178.57(3) . . ?
Cl2 I1 Cl4 89.80(3) . . ?
Cl2 I1 Cl5 89.32(3) . . ?
Cl4 I1 Cl3 89.48(3) . . ?
Cl5 I1 Cl3 91.45(3) . . ?
Cl5 I1 Cl4 177.93(3) . . ?
C1 N1 C6 119.2(3) . . ?
C5 N1 C1 122.0(3) . . ?
C5 N1 C6 118.8(3) . . ?
N1 C1 H1 120.8 . . ?
N1 C1 C2 118.4(3) . . ?
C2 C1 H1 120.8 . . ?
C1 C2 Cl1 118.5(2) . . ?
C3 C2 Cl1 120.3(3) . . ?
C3 C2 C1 121.2(3) . . ?
C2 C3 H3 120.6 . . ?
C2 C3 C4 118.9(3) . . ?
C4 C3 H3 120.6 . . ?
C3 C4 H4 120.4 . . ?
C5 C4 C3 119.2(3) . . ?
C5 C4 H4 120.4 . . ?
N1 C5 C4 120.2(3) . . ?
N1 C5 H5 119.9 . . ?
C4 C5 H5 119.9 . . ?
N1 C6 H6A 109.5 . . ?
N1 C6 H6B 109.5 . . ?
N1 C6 H6C 109.5 . . ?
H6A C6 H6B 109.5 . . ?
H6A C6 H6C 109.5 . . ?
H6B C6 H6C 109.5 . . ?

loop_
_geom_bond_atom_site_label_1
_geom_bond_atom_site_label_2
_geom_bond_distance
_geom_bond_site_symmetry_2
_geom_bond_publ_flag
I1 Cl2 2.4629(7) . ?
I1 Cl3 2.5298(7) . ?
I1 Cl4 2.4999(8) . ?
I1 Cl5 2.4983(8) . ?
Cl1 C2 1.726(3) . ?
N1 C1 1.346(4) . ?
N1 C5 1.340(5) . ?
N1 C6 1.524(4) . ?
C1 H1 0.9500 . ?
C1 C2 1.380(5) . ?
C2 C3 1.362(5) . ?
C3 H3 0.9500 . ?
C3 C4 1.386(5) . ?
C4 H4 0.9500 . ?
C4 C5 1.377(5) . ?
C5 H5 0.9500 . ?
C6 H6A 0.9800 . ?
C6 H6B 0.9800 . ?
C6 H6C 0.9800 . ?

loop_
_geom_torsion_atom_site_label_1
_geom_torsion_atom_site_label_2
_geom_torsion_atom_site_label_3
_geom_torsion_atom_site_label_4
_geom_torsion
_geom_torsion_site_symmetry_1
_geom_torsion_site_symmetry_2
_geom_torsion_site_symmetry_3
_geom_torsion_site_symmetry_4
_geom_torsion_publ_flag
Cl1 C2 C3 C4 -178.5(3) . . . . ?
N1 C1 C2 Cl1 178.7(2) . . . . ?
N1 C1 C2 C3 -0.5(5) . . . . ?
C1 N1 C5 C4 1.2(5) . . . . ?
C1 C2 C3 C4 0.7(5) . . . . ?
C2 C3 C4 C5 0.1(5) . . . . ?
C3 C4 C5 N1 -1.0(5) . . . . ?
C5 N1 C1 C2 -0.4(4) . . . . ?
C6 N1 C1 C2 179.4(3) . . . . ?
C6 N1 C5 C4 -178.6(3) . . . . ?

loop_
_twin_individual_id
_twin_individual_mass_fraction_refined
1 0.672(16)
2 0.328(16)
